data_4063168
_journal_name_full Organometallics
_journal_year 2004
_chemical_formula_sum 'C59 H80 B4 Li4 N18 O3'
_chemical_formula_weight 1160.41
_space_group_IT_number 2
_symmetry_cell_setting triclinic
_symmetry_space_group_name_Hall '-P 1'
_symmetry_space_group_name_H-M 'P -1'
_cell_angle_alpha 96.557(11)
_cell_angle_beta 107.462(10)
_cell_angle_gamma 113.098(10)
_cell_formula_units_Z 2
_cell_length_a 13.7072(18)
_cell_length_b 14.255(2)
_cell_length_c 19.550(3)
_cell_measurement_temperature 100(2)
_cell_volume 3232.7(7)
_diffrn_ambient_temperature 100(2)
_exptl_crystal_density_diffrn 1.192
_cod_depositor_comments
;
The following automatic conversions were performed:
'_symmetry_cell_setting' value 'Triclinic' changed to 'triclinic'
according to '/home/saulius/struct/CIF-dictionaries/cif_core.dic'
dictionary named 'cif_core.dic' version 2.4.1 from 2010-06-29.

Automatic conversion script
Id: cif_fix_enum 1527 2010-12-29 10:47:43Z saulius 
;
_cod_database_code 4063168

loop_
_symmetry_equiv_pos_as_xyz
'x, y, z'
'-x, -y, -z'

loop_
_atom_site_label
_atom_site_type_symbol
_atom_site_fract_x
_atom_site_fract_y
_atom_site_fract_z
_atom_site_U_iso_or_equiv
_atom_site_adp_type
_atom_site_occupancy
_atom_site_symmetry_multiplicity
_atom_site_calc_flag
_atom_site_refinement_flags
_atom_site_disorder_assembly
_atom_site_disorder_group
Li1 Li 1.0006(6) 0.5935(6) 0.3842(4) 0.0494(16) Uani 1 1 d . . .
O11 O 1.1467(2) 0.6700(3) 0.46466(18) 0.0614(8) Uani 1 1 d . . .
C12 C 1.2546(5) 0.7096(7) 0.4558(4) 0.111(3) Uani 1 1 d . . .
H12A H 1.2427 0.6984 0.4024 0.134 Uiso 1 1 calc R . .
H12B H 1.2991 0.6730 0.4783 0.134 Uiso 1 1 calc R . .
C13 C 1.3150(9) 0.8225(8) 0.4935(6) 0.171(4) Uani 1 1 d . . .
H13A H 1.3265 0.8644 0.4571 0.205 Uiso 1 1 calc R . .
H13B H 1.3911 0.8399 0.5308 0.205 Uiso 1 1 calc R . .
C14 C 1.2438(6) 0.8492(6) 0.5315(5) 0.131(3) Uani 1 1 d . . .
H14A H 1.2911 0.8914 0.5837 0.157 Uiso 1 1 calc R . .
H14B H 1.2066 0.8885 0.5047 0.157 Uiso 1 1 calc R . .
C15 C 1.1575(5) 0.7420(5) 0.5273(3) 0.0776(15) Uani 1 1 d . . .
H15A H 1.1834 0.7214 0.5736 0.093 Uiso 1 1 calc R . .
H15B H 1.0829 0.7419 0.5206 0.093 Uiso 1 1 calc R . .
N21 N 0.9539(3) 0.4431(3) 0.3232(2) 0.0538(9) Uani 1 1 d . . .
N22 N 0.8543(3) 0.4093(3) 0.2623(2) 0.0624(10) Uani 1 1 d . . .
H22 H 0.8232 0.4507 0.2477 0.075 Uiso 1 1 calc R . .
C21 C 0.9670(5) 0.3547(4) 0.3279(3) 0.0672(14) Uani 1 1 d . . .
H21 H 1.0289 0.3519 0.3645 0.081 Uiso 1 1 calc R . .
C22 C 0.8762(5) 0.2672(4) 0.2708(3) 0.0683(14) Uani 1 1 d . . .
H22A H 0.8634 0.1957 0.2637 0.082 Uiso 1 1 calc R . .
C23 C 0.8092(4) 0.3060(4) 0.2273(3) 0.0618(12) Uani 1 1 d . . .
H23 H 0.7448 0.2679 0.1820 0.074 Uiso 1 1 calc R . .
N31 N 0.7762(2) 0.5961(2) 0.36384(16) 0.0349(7) Uani 1 1 d . . .
N32 N 0.8635(3) 0.5773(2) 0.40520(17) 0.0408(7) Uani 1 1 d . . .
C31 C 0.6898(3) 0.5613(3) 0.3888(2) 0.0378(8) Uani 1 1 d . . .
H31 H 0.6199 0.5659 0.3698 0.045 Uiso 1 1 calc R . .
C32 C 0.7199(3) 0.5179(3) 0.4464(2) 0.0429(9) Uani 1 1 d . . .
H32 H 0.6762 0.4872 0.4747 0.051 Uiso 1 1 calc R . .
C33 C 0.8274(3) 0.5290(3) 0.4538(2) 0.0421(9) Uani 1 1 d . . .
H33 H 0.8704 0.5053 0.4891 0.050 Uiso 1 1 calc R . .
N34 N 0.8620(3) 0.6484(2) 0.26429(16) 0.0363(7) Uani 1 1 d . . .
N35 N 0.9693(3) 0.6590(3) 0.29967(19) 0.0480(8) Uani 1 1 d . . .
C34 C 0.8449(3) 0.6462(3) 0.1922(2) 0.0408(9) Uani 1 1 d . . .
H34 H 0.7771 0.6406 0.1561 0.049 Uiso 1 1 calc R . .
C35 C 0.9396(4) 0.6535(3) 0.1791(2) 0.0530(11) Uani 1 1 d . . .
H35 H 0.9515 0.6538 0.1337 0.064 Uiso 1 1 calc R . .
C36 C 1.0144(4) 0.6601(4) 0.2477(3) 0.0566(12) Uani 1 1 d . . .
H36 H 1.0885 0.6648 0.2566 0.068 Uiso 1 1 calc R . .
B1 B 0.7814(4) 0.6640(3) 0.3046(2) 0.0342(9) Uani 1 1 d . . .
C1 C 0.8360(3) 0.7907(3) 0.3472(2) 0.0392(8) Uani 1 1 d . . .
C2 C 0.7523(4) 0.8146(3) 0.3758(2) 0.0460(10) Uani 1 1 d . . .
H2A H 0.6801 0.7932 0.3340 0.069 Uiso 1 1 calc R . .
H2B H 0.7862 0.8905 0.3990 0.069 Uiso 1 1 calc R . .
H2C H 0.7374 0.7751 0.4124 0.069 Uiso 1 1 calc R . .
C3 C 0.9454(4) 0.8260(3) 0.4154(2) 0.0522(10) Uani 1 1 d . . .
H3A H 0.9290 0.7827 0.4499 0.078 Uiso 1 1 calc R . .
H3B H 0.9738 0.9005 0.4403 0.078 Uiso 1 1 calc R . .
H3C H 1.0037 0.8173 0.3999 0.078 Uiso 1 1 calc R . .
C4 C 0.8680(4) 0.8621(3) 0.2963(2) 0.0469(10) Uani 1 1 d . . .
H4A H 0.8001 0.8424 0.2516 0.070 Uiso 1 1 calc R . .
H4B H 0.9273 0.8533 0.2820 0.070 Uiso 1 1 calc R . .
H4C H 0.8972 0.9361 0.3228 0.070 Uiso 1 1 calc R . .
C41 C 0.6551(3) 0.6064(3) 0.23797(19) 0.0317(8) Uani 1 1 d . . .
C42 C 0.6060(3) 0.4967(3) 0.20539(19) 0.0307(8) Uani 1 1 d . . .
H42 H 0.6418 0.4581 0.2299 0.037 Uiso 1 1 calc R . .
C43 C 0.5097(3) 0.4405(3) 0.14052(18) 0.0281(7) Uani 1 1 d . . .
C44 C 0.4549(3) 0.4978(3) 0.1066(2) 0.0328(8) Uani 1 1 d . . .
H44 H 0.3884 0.4627 0.0622 0.039 Uiso 1 1 calc R . .
C45 C 0.4973(3) 0.6053(3) 0.1374(2) 0.0353(8) Uani 1 1 d . . .
H45 H 0.4587 0.6430 0.1148 0.042 Uiso 1 1 calc R . .
C46 C 0.5952(3) 0.6573(3) 0.2008(2) 0.0352(8) Uani 1 1 d . . .
H46 H 0.6234 0.7311 0.2202 0.042 Uiso 1 1 calc R . .
B2 B 0.4704(3) 0.3197(3) 0.1032(2) 0.0269(8) Uani 1 1 d . . .
O1 O 0.45648(19) 0.24739(17) 0.15302(12) 0.0270(5) Uani 1 1 d . . .
H1 H 0.4979 0.2824 0.1973 0.032 Uiso 1 1 calc R . .
N51 N 0.3515(2) 0.2668(2) 0.03786(14) 0.0268(6) Uani 1 1 d . . .
N52 N 0.2551(2) 0.2412(2) 0.05395(16) 0.0326(7) Uani 1 1 d . . .
C51 C 0.3221(3) 0.2466(3) -0.03640(18) 0.0332(8) Uani 1 1 d . . .
H51 H 0.3741 0.2586 -0.0612 0.040 Uiso 1 1 calc R . .
C52 C 0.2053(3) 0.2058(3) -0.07052(19) 0.0349(8) Uani 1 1 d . . .
H52 H 0.1603 0.1834 -0.1223 0.042 Uiso 1 1 calc R . .
C53 C 0.1680(3) 0.2050(3) -0.01150(19) 0.0331(8) Uani 1 1 d . . .
H53 H 0.0901 0.1815 -0.0172 0.040 Uiso 1 1 calc R . .
N54 N 0.5569(2) 0.3090(2) 0.06936(14) 0.0279(6) Uani 1 1 d . . .
N55 N 0.5475(2) 0.2103(2) 0.04693(16) 0.0341(7) Uani 1 1 d . . .
C54 C 0.6376(3) 0.3808(3) 0.05134(19) 0.0334(8) Uani 1 1 d . . .
H54 H 0.6593 0.4545 0.0609 0.040 Uiso 1 1 calc R . .
C55 C 0.6831(3) 0.3286(3) 0.0165(2) 0.0377(9) Uani 1 1 d . . .
H55 H 0.7418 0.3581 -0.0021 0.045 Uiso 1 1 calc R . .
C56 C 0.6231(3) 0.2226(3) 0.01483(19) 0.0349(8) Uani 1 1 d . . .
H56 H 0.6349 0.1666 -0.0065 0.042 Uiso 1 1 calc R . .
Li2 Li 0.2431(5) 0.3001(5) 0.1511(3) 0.0338(13) Uani 1 1 d . . .
O61 O 0.1246(2) 0.3475(2) 0.11715(14) 0.0413(6) Uani 1 1 d . . .
C62 C 0.0692(4) 0.3568(3) 0.1686(2) 0.0508(10) Uani 1 1 d . . .
H62A H -0.0037 0.2922 0.1551 0.061 Uiso 1 1 calc R . .
H62B H 0.1194 0.3667 0.2200 0.061 Uiso 1 1 calc R . .
C63 C 0.0483(10) 0.4451(7) 0.1632(6) 0.187(5) Uani 1 1 d . . .
H63A H -0.0316 0.4262 0.1581 0.224 Uiso 1 1 calc R . .
H63B H 0.0999 0.5029 0.2092 0.224 Uiso 1 1 calc R . .
C64 C 0.0661(6) 0.4798(5) 0.1023(4) 0.0907(19) Uani 1 1 d . . .
H64A H 0.1091 0.5579 0.1159 0.109 Uiso 1 1 calc R . .
H64B H -0.0079 0.4575 0.0609 0.109 Uiso 1 1 calc R . .
C65 C 0.1338(4) 0.4301(3) 0.0799(3) 0.0522(11) Uani 1 1 d . . .
H65A H 0.1019 0.4005 0.0253 0.063 Uiso 1 1 calc R . .
H65B H 0.2149 0.4827 0.0956 0.063 Uiso 1 1 calc R . .
N71 N 0.1695(2) 0.1591(2) 0.24417(15) 0.0307(6) Uani 1 1 d . . .
N72 N 0.1715(2) 0.1499(2) 0.17361(15) 0.0299(6) Uani 1 1 d . . .
C71 C 0.0596(3) 0.1086(3) 0.2378(2) 0.0415(9) Uani 1 1 d . . .
H71 H 0.0350 0.1038 0.2784 0.050 Uiso 1 1 calc R . .
C72 C -0.0111(3) 0.0655(3) 0.1647(2) 0.0466(10) Uani 1 1 d . . .
H72 H -0.0922 0.0258 0.1445 0.056 Uiso 1 1 calc R . .
C73 C 0.0620(3) 0.0927(3) 0.1264(2) 0.0347(8) Uani 1 1 d . . .
H73 H 0.0378 0.0734 0.0738 0.042 Uiso 1 1 calc R . .
N74 N 0.3194(2) 0.3453(2) 0.31720(15) 0.0332(7) Uani 1 1 d . . .
N75 N 0.3358(3) 0.3812(2) 0.25656(16) 0.0359(7) Uani 1 1 d . . .
C74 C 0.3762(3) 0.4862(3) 0.2774(2) 0.0408(9) Uani 1 1 d . . .
H74 H 0.3964 0.5320 0.2470 0.049 Uiso 1 1 calc R . .
C75 C 0.3848(4) 0.5194(3) 0.3495(2) 0.0485(10) Uani 1 1 d . . .
H75 H 0.4101 0.5895 0.3771 0.058 Uiso 1 1 calc R . .
C76 C 0.3485(3) 0.4282(3) 0.3719(2) 0.0449(10) Uani 1 1 d . . .
H76 H 0.3446 0.4246 0.4192 0.054 Uiso 1 1 calc R . .
B3 B 0.2853(4) 0.2244(3) 0.3144(2) 0.0323(9) Uani 1 1 d . . .
C5 C 0.2703(3) 0.1961(3) 0.3922(2) 0.0416(9) Uani 1 1 d . . .
C6 C 0.2307(4) 0.0767(4) 0.3852(3) 0.0622(14) Uani 1 1 d . . .
H6A H 0.1565 0.0362 0.3439 0.093 Uiso 1 1 calc R . .
H6B H 0.2234 0.0613 0.4315 0.093 Uiso 1 1 calc R . .
H6C H 0.2873 0.0569 0.3757 0.093 Uiso 1 1 calc R . .
C7 C 0.1841(4) 0.2255(4) 0.4148(2) 0.0561(11) Uani 1 1 d . . .
H7A H 0.1094 0.1917 0.3735 0.084 Uiso 1 1 calc R . .
H7B H 0.2125 0.3024 0.4266 0.084 Uiso 1 1 calc R . .
H7C H 0.1762 0.2008 0.4585 0.084 Uiso 1 1 calc R . .
C8 C 0.3859(4) 0.2492(4) 0.4584(2) 0.0615(13) Uani 1 1 d . . .
H8A H 0.4177 0.3261 0.4671 0.092 Uiso 1 1 calc R . .
H8B H 0.4390 0.2255 0.4474 0.092 Uiso 1 1 calc R . .
H8C H 0.3746 0.2296 0.5029 0.092 Uiso 1 1 calc R . .
C91 C 0.4461(3) 0.0720(2) 0.24998(18) 0.0272(7) Uani 1 1 d . . .
C92 C 0.3623(3) 0.0989(3) 0.26194(18) 0.0278(7) Uani 1 1 d . . .
H92 H 0.2855 0.0449 0.2430 0.033 Uiso 1 1 calc R . .
C93 C 0.3840(3) 0.1982(3) 0.29929(18) 0.0287(7) Uani 1 1 d . . .
C94 C 0.4988(3) 0.2756(3) 0.32840(18) 0.0309(8) Uani 1 1 d . . .
H94 H 0.5179 0.3449 0.3543 0.037 Uiso 1 1 calc R . .
C95 C 0.5851(3) 0.2526(3) 0.32006(18) 0.0315(8) Uani 1 1 d . . .
H95 H 0.6623 0.3060 0.3405 0.038 Uiso 1 1 calc R . .
C96 C 0.5586(3) 0.1519(3) 0.28186(18) 0.0295(7) Uani 1 1 d . . .
H96 H 0.6186 0.1372 0.2774 0.035 Uiso 1 1 calc R . .
Li3 Li 0.4663(5) 0.1165(5) 0.1041(3) 0.0369(13) Uani 1 1 d . . .
Li4 Li 0.3079(5) 0.1471(4) 0.1492(3) 0.0338(13) Uani 1 1 d . . .
N81 N 0.3046(2) -0.0719(2) 0.12709(16) 0.0323(7) Uani 1 1 d . . .
N82 N 0.3010(2) 0.0067(2) 0.09294(16) 0.0329(7) Uani 1 1 d . . .
C81 C 0.2159(3) -0.1638(3) 0.0843(2) 0.0396(9) Uani 1 1 d . . .
H81 H 0.1996 -0.2301 0.0956 0.048 Uiso 1 1 calc R . .
C82 C 0.1511(3) -0.1485(3) 0.0211(2) 0.0407(9) Uani 1 1 d . . .
H82 H 0.0833 -0.1996 -0.0185 0.049 Uiso 1 1 calc R . .
C83 C 0.2088(3) -0.0412(3) 0.0295(2) 0.0379(9) Uani 1 1 d . . .
H83 H 0.1858 -0.0056 -0.0056 0.045 Uiso 1 1 calc R . .
N84 N 0.5120(2) -0.0392(2) 0.17624(16) 0.0328(7) Uani 1 1 d . . .
N85 N 0.5392(2) 0.0238(2) 0.13026(16) 0.0337(7) Uani 1 1 d . . .
C84 C 0.5883(3) -0.0776(3) 0.1957(2) 0.0461(10) Uani 1 1 d . . .
H84 H 0.5889 -0.1226 0.2280 0.055 Uiso 1 1 calc R . .
C85 C 0.6650(4) -0.0423(3) 0.1621(2) 0.0473(10) Uani 1 1 d . . .
H85 H 0.7277 -0.0574 0.1658 0.057 Uiso 1 1 calc R . .
C86 C 0.6308(3) 0.0203(3) 0.1215(2) 0.0363(8) Uani 1 1 d . . .
H86 H 0.6675 0.0561 0.0914 0.044 Uiso 1 1 calc R . .
B4 B 0.4105(3) -0.0451(3) 0.2022(2) 0.0326(9) Uani 1 1 d . . .
C9 C 0.3818(3) -0.1350(3) 0.2500(2) 0.0437(10) Uani 1 1 d . . .
C97 C 0.4776(4) -0.0955(4) 0.3280(2) 0.0578(12) Uani 1 1 d . . .
H97A H 0.4915 -0.0250 0.3525 0.087 Uiso 1 1 calc R . .
H97B H 0.5480 -0.0919 0.3231 0.087 Uiso 1 1 calc R . .
H97C H 0.4541 -0.1445 0.3577 0.087 Uiso 1 1 calc R . .
C98 C 0.2763(4) -0.1503(4) 0.2681(3) 0.0647(13) Uani 1 1 d . . .
H98A H 0.2092 -0.1760 0.2218 0.097 Uiso 1 1 calc R . .
H98B H 0.2888 -0.0826 0.2967 0.097 Uiso 1 1 calc R . .
H98C H 0.2634 -0.2020 0.2975 0.097 Uiso 1 1 calc R . .
C99 C 0.3670(5) -0.2450(4) 0.2162(3) 0.0668(13) Uani 1 1 d . . .
H99A H 0.3070 -0.2745 0.1662 0.100 Uiso 1 1 calc R . .
H99B H 0.3453 -0.2918 0.2476 0.100 Uiso 1 1 calc R . .
H99C H 0.4393 -0.2386 0.2131 0.100 Uiso 1 1 calc R . .

loop_
_atom_site_aniso_label
_atom_site_aniso_U_11
_atom_site_aniso_U_22
_atom_site_aniso_U_33
_atom_site_aniso_U_23
_atom_site_aniso_U_13
_atom_site_aniso_U_12
Li1 0.046(4) 0.051(4) 0.055(4) 0.021(4) 0.013(4) 0.029(4)
O11 0.0431(18) 0.077(2) 0.061(2) 0.034(2) 0.0139(17) 0.0239(17)
C12 0.069(4) 0.149(7) 0.121(6) 0.078(6) 0.044(4) 0.036(5)
C13 0.148(8) 0.132(8) 0.179(10) 0.047(7) 0.093(8) -0.013(7)
C14 0.079(5) 0.078(5) 0.158(8) 0.039(5) -0.031(5) 0.015(4)
C15 0.055(3) 0.085(4) 0.066(4) 0.014(3) -0.007(3) 0.030(3)
N21 0.053(2) 0.051(2) 0.066(3) 0.016(2) 0.019(2) 0.033(2)
N22 0.059(3) 0.064(3) 0.072(3) 0.020(2) 0.020(2) 0.038(2)
C21 0.085(4) 0.056(3) 0.074(4) 0.027(3) 0.033(3) 0.040(3)
C22 0.072(3) 0.045(3) 0.093(4) 0.010(3) 0.045(3) 0.024(3)
C23 0.055(3) 0.056(3) 0.067(3) 0.014(3) 0.025(3) 0.017(3)
N31 0.0350(17) 0.0342(16) 0.0314(17) 0.0070(15) 0.0056(15) 0.0172(15)
N32 0.0450(19) 0.0382(17) 0.0359(18) 0.0129(16) 0.0062(17) 0.0214(16)
C31 0.039(2) 0.037(2) 0.035(2) 0.0068(18) 0.014(2) 0.0159(19)
C32 0.049(3) 0.035(2) 0.036(2) 0.0089(19) 0.014(2) 0.013(2)
C33 0.055(3) 0.033(2) 0.031(2) 0.0121(18) 0.007(2) 0.018(2)
N34 0.0379(18) 0.0342(16) 0.0360(18) 0.0133(15) 0.0092(16) 0.0179(15)
N35 0.0397(19) 0.057(2) 0.054(2) 0.0206(19) 0.0162(19) 0.0276(18)
C34 0.047(2) 0.041(2) 0.037(2) 0.0150(19) 0.014(2) 0.023(2)
C35 0.064(3) 0.064(3) 0.054(3) 0.030(2) 0.033(3) 0.040(3)
C36 0.049(3) 0.078(3) 0.065(3) 0.031(3) 0.030(3) 0.040(3)
B1 0.037(2) 0.033(2) 0.032(2) 0.010(2) 0.010(2) 0.017(2)
C1 0.040(2) 0.0332(19) 0.037(2) 0.0091(18) 0.008(2) 0.0153(18)
C2 0.060(3) 0.036(2) 0.043(2) 0.0071(19) 0.017(2) 0.025(2)
C3 0.053(3) 0.041(2) 0.049(3) 0.008(2) 0.007(2) 0.018(2)
C4 0.050(3) 0.031(2) 0.051(3) 0.010(2) 0.014(2) 0.013(2)
C41 0.035(2) 0.0334(19) 0.0307(19) 0.0098(17) 0.0128(18) 0.0185(17)
C42 0.036(2) 0.0338(19) 0.032(2) 0.0163(17) 0.0153(19) 0.0218(18)
C43 0.0276(19) 0.0329(18) 0.0284(19) 0.0135(17) 0.0117(18) 0.0158(17)
C44 0.036(2) 0.0342(19) 0.031(2) 0.0114(17) 0.0117(18) 0.0182(17)
C45 0.036(2) 0.037(2) 0.037(2) 0.0135(19) 0.010(2) 0.0232(19)
C46 0.040(2) 0.0300(18) 0.037(2) 0.0105(18) 0.012(2) 0.0191(18)
B2 0.031(2) 0.029(2) 0.026(2) 0.0113(18) 0.0132(19) 0.0168(18)
O1 0.0327(13) 0.0266(11) 0.0236(12) 0.0085(10) 0.0107(11) 0.0147(11)
N51 0.0294(15) 0.0289(14) 0.0269(15) 0.0081(13) 0.0126(14) 0.0162(13)
N52 0.0283(16) 0.0417(17) 0.0298(17) 0.0079(15) 0.0113(15) 0.0179(15)
C51 0.036(2) 0.040(2) 0.0228(18) 0.0090(17) 0.0112(18) 0.0165(18)
C52 0.037(2) 0.039(2) 0.0257(19) 0.0076(17) 0.0073(18) 0.0173(18)
C53 0.0292(19) 0.039(2) 0.030(2) 0.0040(17) 0.0087(19) 0.0174(18)
N54 0.0298(16) 0.0293(15) 0.0228(15) 0.0072(13) 0.0079(14) 0.0132(13)
N55 0.0366(17) 0.0336(16) 0.0381(17) 0.0083(15) 0.0162(16) 0.0202(15)
C54 0.0320(19) 0.0319(19) 0.034(2) 0.0123(17) 0.0117(18) 0.0123(17)
C55 0.039(2) 0.050(2) 0.034(2) 0.0163(19) 0.0201(19) 0.024(2)
C56 0.037(2) 0.045(2) 0.032(2) 0.0110(18) 0.0166(19) 0.0245(19)
Li2 0.037(3) 0.037(3) 0.032(3) 0.007(3) 0.014(3) 0.020(3)
O61 0.0451(16) 0.0511(16) 0.0408(15) 0.0128(14) 0.0183(14) 0.0326(14)
C62 0.045(2) 0.061(3) 0.056(3) 0.008(2) 0.027(2) 0.029(2)
C63 0.339(13) 0.186(8) 0.307(12) 0.184(9) 0.292(12) 0.222(10)
C64 0.103(4) 0.076(4) 0.138(6) 0.043(4) 0.060(4) 0.068(4)
C65 0.059(3) 0.052(3) 0.062(3) 0.022(2) 0.026(3) 0.036(2)
N71 0.0310(16) 0.0372(16) 0.0282(16) 0.0084(14) 0.0145(15) 0.0171(14)
N72 0.0311(17) 0.0324(15) 0.0271(16) 0.0050(14) 0.0116(15) 0.0154(14)
C71 0.034(2) 0.049(2) 0.046(3) 0.013(2) 0.024(2) 0.0172(19)
C72 0.032(2) 0.051(2) 0.049(3) 0.005(2) 0.018(2) 0.012(2)
C73 0.029(2) 0.0346(19) 0.033(2) 0.0030(17) 0.0091(19) 0.0105(17)
N74 0.0385(18) 0.0375(16) 0.0300(16) 0.0054(14) 0.0146(15) 0.0231(15)
N75 0.0400(18) 0.0339(16) 0.0356(18) 0.0091(15) 0.0132(16) 0.0192(15)
C74 0.040(2) 0.036(2) 0.044(2) 0.0047(19) 0.011(2) 0.0199(19)
C75 0.054(3) 0.036(2) 0.054(3) -0.002(2) 0.020(2) 0.023(2)
C76 0.055(3) 0.047(2) 0.041(2) 0.002(2) 0.024(2) 0.029(2)
B3 0.037(2) 0.037(2) 0.031(2) 0.0094(19) 0.018(2) 0.020(2)
C5 0.045(2) 0.056(2) 0.031(2) 0.011(2) 0.018(2) 0.026(2)
C6 0.098(4) 0.076(3) 0.062(3) 0.043(3) 0.059(3) 0.059(3)
C7 0.061(3) 0.068(3) 0.048(3) 0.014(2) 0.029(3) 0.033(3)
C8 0.065(3) 0.096(4) 0.040(3) 0.024(3) 0.029(3) 0.044(3)
C91 0.0325(19) 0.0268(17) 0.0273(18) 0.0136(15) 0.0129(17) 0.0154(16)
C92 0.0287(18) 0.0261(17) 0.0296(19) 0.0089(16) 0.0120(17) 0.0121(15)
C93 0.0329(19) 0.0313(18) 0.0240(18) 0.0091(16) 0.0110(17) 0.0158(16)
C94 0.040(2) 0.0282(18) 0.0250(18) 0.0069(16) 0.0101(18) 0.0169(17)
C95 0.0303(19) 0.0315(19) 0.0311(19) 0.0121(17) 0.0086(17) 0.0136(16)
C96 0.0307(19) 0.0323(18) 0.0315(19) 0.0117(17) 0.0134(17) 0.0177(17)
Li3 0.039(3) 0.035(3) 0.044(4) 0.013(3) 0.018(3) 0.020(3)
Li4 0.033(3) 0.033(3) 0.040(3) 0.010(3) 0.019(3) 0.015(3)
N81 0.0336(17) 0.0248(15) 0.0434(18) 0.0064(14) 0.0213(16) 0.0136(14)
N82 0.0323(17) 0.0354(16) 0.0344(18) 0.0051(15) 0.0140(17) 0.0187(15)
C81 0.035(2) 0.0288(19) 0.052(3) 0.0016(19) 0.023(2) 0.0090(18)
C82 0.030(2) 0.037(2) 0.043(2) -0.0062(19) 0.012(2) 0.0096(18)
C83 0.030(2) 0.047(2) 0.040(2) 0.004(2) 0.014(2) 0.0214(19)
N84 0.0388(17) 0.0254(14) 0.0435(18) 0.0125(14) 0.0207(16) 0.0186(14)
N85 0.0374(17) 0.0324(16) 0.0411(18) 0.0144(15) 0.0200(16) 0.0200(15)
C84 0.059(3) 0.047(2) 0.059(3) 0.028(2) 0.032(2) 0.039(2)
C85 0.055(3) 0.058(3) 0.059(3) 0.025(2) 0.034(2) 0.042(2)
C86 0.039(2) 0.036(2) 0.047(2) 0.0130(18) 0.025(2) 0.0220(18)
B4 0.035(2) 0.028(2) 0.039(2) 0.0088(19) 0.017(2) 0.0155(19)
C9 0.048(2) 0.0297(19) 0.063(3) 0.018(2) 0.030(2) 0.0185(19)
C97 0.084(3) 0.062(3) 0.059(3) 0.039(3) 0.038(3) 0.048(3)
C98 0.072(3) 0.059(3) 0.074(3) 0.034(3) 0.038(3) 0.027(3)
C99 0.079(4) 0.045(3) 0.075(3) 0.020(3) 0.028(3) 0.026(3)

loop_
_geom_bond_atom_site_label_1
_geom_bond_atom_site_label_2
_geom_bond_distance
_geom_bond_site_symmetry_2
_geom_bond_publ_flag
Li1 O11 1.918(8) . ?
Li1 N32 1.973(7) . ?
Li1 N35 2.007(7) . ?
Li1 N21 2.076(8) . ?
O11 C12 1.435(6) . ?
O11 C15 1.436(6) . ?
C12 C13 1.463(12) . ?
C12 H12A 0.9900 . ?
C12 H12B 0.9900 . ?
C13 C14 1.520(12) . ?
C13 H13A 0.9900 . ?
C13 H13B 0.9900 . ?
C14 C15 1.496(8) . ?
C14 H14A 0.9900 . ?
C14 H14B 0.9900 . ?
C15 H15A 0.9900 . ?
C15 H15B 0.9900 . ?
N21 C21 1.350(5) . ?
N21 N22 1.375(5) . ?
N22 C23 1.349(6) . ?
N22 H22 0.8800 . ?
C21 C22 1.407(7) . ?
C21 H21 0.9500 . ?
C22 C23 1.382(7) . ?
C22 H22A 0.9500 . ?
C23 H23 0.9500 . ?
N31 C31 1.352(4) . ?
N31 N32 1.372(4) . ?
N31 B1 1.592(4) . ?
N32 C33 1.337(4) . ?
C31 C32 1.378(5) . ?
C31 H31 0.9500 . ?
C32 C33 1.379(5) . ?
C32 H32 0.9500 . ?
C33 H33 0.9500 . ?
N34 C34 1.352(4) . ?
N34 N35 1.363(4) . ?
N34 B1 1.601(5) . ?
N35 C36 1.337(5) . ?
C34 C35 1.365(5) . ?
C34 H34 0.9500 . ?
C35 C36 1.389(6) . ?
C35 H35 0.9500 . ?
C36 H36 0.9500 . ?
B1 C41 1.629(6) . ?
B1 C1 1.656(5) . ?
C1 C3 1.529(6) . ?
C1 C4 1.538(5) . ?
C1 C2 1.546(5) . ?
C2 H2A 0.9800 . ?
C2 H2B 0.9800 . ?
C2 H2C 0.9800 . ?
C3 H3A 0.9800 . ?
C3 H3B 0.9800 . ?
C3 H3C 0.9800 . ?
C4 H4A 0.9800 . ?
C4 H4B 0.9800 . ?
C4 H4C 0.9800 . ?
C41 C46 1.399(4) . ?
C41 C42 1.412(5) . ?
C42 C43 1.388(5) . ?
C42 H42 0.9500 . ?
C43 C44 1.405(4) . ?
C43 B2 1.593(5) . ?
C44 C45 1.389(5) . ?
C44 H44 0.9500 . ?
C45 C46 1.377(5) . ?
C45 H45 0.9500 . ?
C46 H46 0.9500 . ?
B2 O1 1.495(4) . ?
B2 N51 1.557(5) . ?
B2 N54 1.568(4) . ?
O1 Li4 1.948(6) . ?
O1 Li3 2.070(6) . ?
O1 H1 0.8400 . ?
N51 C51 1.347(4) . ?
N51 N52 1.369(3) . ?
N52 C53 1.333(4) . ?
N52 Li2 2.066(6) . ?
C51 C52 1.374(5) . ?
C51 H51 0.9500 . ?
C52 C53 1.395(4) . ?
C52 H52 0.9500 . ?
C53 H53 0.9500 . ?
N54 C54 1.350(4) . ?
N54 N55 1.367(4) . ?
N55 C56 1.332(4) . ?
N55 Li3 2.049(6) . ?
C54 C55 1.382(4) . ?
C54 H54 0.9500 . ?
C55 C56 1.399(5) . ?
C55 H55 0.9500 . ?
C56 H56 0.9500 . ?
Li2 O61 1.961(6) . ?
Li2 N75 1.984(7) . ?
Li2 N72 2.138(6) . ?
O61 C65 1.438(4) . ?
O61 C62 1.454(4) . ?
C62 C63 1.404(7) . ?
C62 H62A 0.9900 . ?
C62 H62B 0.9900 . ?
C63 C64 1.392(8) . ?
C63 H63A 0.9900 . ?
C63 H63B 0.9900 . ?
C64 C65 1.498(6) . ?
C64 H64A 0.9900 . ?
C64 H64B 0.9900 . ?
C65 H65A 0.9900 . ?
C65 H65B 0.9900 . ?
N71 C71 1.349(4) . ?
N71 N72 1.381(3) . ?
N71 B3 1.585(5) . ?
N72 C73 1.344(4) . ?
N72 Li4 2.077(5) . ?
C71 C72 1.365(6) . ?
C71 H71 0.9500 . ?
C72 C73 1.387(5) . ?
C72 H72 0.9500 . ?
C73 H73 0.9500 . ?
N74 C76 1.336(5) . ?
N74 N75 1.388(4) . ?
N74 B3 1.588(5) . ?
N75 C74 1.337(5) . ?
C74 C75 1.388(5) . ?
C74 H74 0.9500 . ?
C75 C76 1.372(5) . ?
C75 H75 0.9500 . ?
C76 H76 0.9500 . ?
B3 C93 1.632(4) . ?
B3 C5 1.668(5) . ?
C5 C8 1.537(6) . ?
C5 C6 1.546(6) . ?
C5 C7 1.557(5) . ?
C6 H6A 0.9800 . ?
C6 H6B 0.9800 . ?
C6 H6C 0.9800 . ?
C7 H7A 0.9800 . ?
C7 H7B 0.9800 . ?
C7 H7C 0.9800 . ?
C8 H8A 0.9800 . ?
C8 H8B 0.9800 . ?
C8 H8C 0.9800 . ?
C91 C96 1.395(5) . ?
C91 C92 1.416(4) . ?
C91 B4 1.622(5) . ?
C92 C93 1.390(5) . ?
C92 H92 0.9500 . ?
C93 C94 1.405(5) . ?
C94 C95 1.393(4) . ?
C94 H94 0.9500 . ?
C95 C96 1.391(5) . ?
C95 H95 0.9500 . ?
C96 H96 0.9500 . ?
Li3 N85 1.972(6) . ?
Li3 N82 2.114(6) . ?
Li4 N82 2.124(6) . ?
N81 C81 1.336(5) . ?
N81 N82 1.378(4) . ?
N81 B4 1.602(5) . ?
N82 C83 1.339(5) . ?
C81 C82 1.385(5) . ?
C81 H81 0.9500 . ?
C82 C83 1.382(5) . ?
C82 H82 0.9500 . ?
C83 H83 0.9500 . ?
N84 C84 1.341(4) . ?
N84 N85 1.369(3) . ?
N84 B4 1.593(4) . ?
N85 C86 1.336(4) . ?
C84 C85 1.365(5) . ?
C84 H84 0.9500 . ?
C85 C86 1.384(5) . ?
C85 H85 0.9500 . ?
C86 H86 0.9500 . ?
B4 C9 1.663(5) . ?
C9 C98 1.530(5) . ?
C9 C99 1.540(6) . ?
C9 C97 1.546(6) . ?
C97 H97A 0.9800 . ?
C97 H97B 0.9800 . ?
C97 H97C 0.9800 . ?
C98 H98A 0.9800 . ?
C98 H98B 0.9800 . ?
C98 H98C 0.9800 . ?
C99 H99A 0.9800 . ?
C99 H99B 0.9800 . ?
C99 H99C 0.9800 . ?
